data_2207107
loop_
_publ_author_name
'Qing-Fu Zhang'
'Ru-Fen Zhang'
'Chun-Lin Ma'

_publ_section_title
;
 \m-3-Mercaptobenzoato-\k^2^<i>O</i>:<i>S</i>-bis(triphenyltin)
;
_journal_coeditor_code XU6049
_journal_issue 10
_journal_name_full 'Acta Crystallographica Section E'
_journal_page_first m1923
_journal_page_last m1924
_journal_paper_doi 10.1107/S1600536805027637
_journal_volume 61
_journal_year 2005
_chemical_formula_iupac '[Sn2 (C6 H5)6 (C7 H4 O2 S)2]'
_chemical_formula_moiety 'C43 H34 O2 S Sn2'
_chemical_formula_sum 'C43 H34 O2 S Sn2'
_chemical_formula_weight 852.14
_chemical_name_systematic
;
\m-3-Mercaptobenzoato-\k^2^O:S-bis(triphenyltin)
;
_space_group_IT_number 14
_symmetry_cell_setting monoclinic
_symmetry_space_group_name_Hall '-P 2ybc'
_symmetry_space_group_name_H-M 'P 1 21/c 1'
_atom_sites_solution_hydrogens geom
_atom_sites_solution_primary direct
_atom_sites_solution_secondary difmap
_audit_creation_method SHELXL-97
_cell_angle_alpha 90.00
_cell_angle_beta 96.928(5)
_cell_angle_gamma 90.00
_cell_formula_units_Z 4
_cell_length_a 10.383(3)
_cell_length_b 17.997(5)
_cell_length_c 20.207(6)
_cell_measurement_reflns_used 8267
_cell_measurement_temperature 298(2)
_cell_measurement_theta_max 26.2
_cell_measurement_theta_min 2.3
_cell_volume 3748.4(19)
_computing_cell_refinement 'SAINT (Siemens, 1996)'
_computing_data_collection 'SMART (Siemens, 1996)'
_computing_data_reduction SAINT
_computing_molecular_graphics 'SHELXTL (Sheldrick, 1997b)'
_computing_publication_material SHELXTL
_computing_structure_refinement 'SHELXL97 (Sheldrick, 1997a)'
_computing_structure_solution 'SHELXS97 (Sheldrick, 1997a)'
_diffrn_ambient_temperature 298(2)
_diffrn_measured_fraction_theta_full 1.00
_diffrn_measured_fraction_theta_max 1.00
_diffrn_measurement_device_type 'Bruker SMART CCD area-detector'
_diffrn_measurement_method '\f and \w'
_diffrn_radiation_monochromator graphite
_diffrn_radiation_source 'fine-focus sealed tube'
_diffrn_radiation_type MoK\a
_diffrn_radiation_wavelength 0.71073
_diffrn_reflns_av_R_equivalents 0.021
_diffrn_reflns_av_sigmaI/netI 0.025
_diffrn_reflns_limit_h_max 12
_diffrn_reflns_limit_h_min -11
_diffrn_reflns_limit_k_max 21
_diffrn_reflns_limit_k_min -21
_diffrn_reflns_limit_l_max 15
_diffrn_reflns_limit_l_min -24
_diffrn_reflns_number 19694
_diffrn_reflns_theta_full 25.0
_diffrn_reflns_theta_max 25.0
_diffrn_reflns_theta_min 2.0
_diffrn_standards_decay_% 0
_diffrn_standards_interval_count 0
_diffrn_standards_interval_time 0
_diffrn_standards_number 0
_exptl_absorpt_coefficient_mu 1.423
_exptl_absorpt_correction_T_max 0.754
_exptl_absorpt_correction_T_min 0.548
_exptl_absorpt_correction_type multi-scan
_exptl_absorpt_process_details '(SADABS; Sheldrick, 1996)'
_exptl_crystal_colour colorless
_exptl_crystal_density_diffrn 1.510
_exptl_crystal_density_method 'not measured'
_exptl_crystal_description block
_exptl_crystal_F_000 1696
_exptl_crystal_size_max 0.48
_exptl_crystal_size_mid 0.25
_exptl_crystal_size_min 0.21
_refine_diff_density_max 0.60
_refine_diff_density_min -0.32
_refine_ls_extinction_method none
_refine_ls_goodness_of_fit_ref 1.004
_refine_ls_hydrogen_treatment constr
_refine_ls_matrix_type full
_refine_ls_number_parameters 433
_refine_ls_number_reflns 6639
_refine_ls_number_restraints 0
_refine_ls_restrained_S_all 1.004
_refine_ls_R_factor_all 0.044
_refine_ls_R_factor_gt 0.027
_refine_ls_shift/su_max 0.002
_refine_ls_shift/su_mean 0.000
_refine_ls_structure_factor_coef Fsqd
_refine_ls_weighting_details 'calc w = 1/[\s^2^(Fo^2^)+(0.0327P)^2^+1.9228P] where P = (Fo^2^+2Fc^2^)/3'
_refine_ls_weighting_scheme calc
_refine_ls_wR_factor_gt 0.061
_refine_ls_wR_factor_ref 0.071
_reflns_number_gt 5151
_reflns_number_total 6639
_reflns_threshold_expression I>2\s(I)
_cod_data_source_file xu6049.cif
_cod_data_source_block I
_cod_depositor_comments
;
The following automatic conversions were performed:
'_symmetry_cell_setting' value 'Monoclinic' changed to 'monoclinic'
according to '/home/saulius/struct/CIF-dictionaries/cif_core.dic'
dictionary named 'cif_core.dic' version 2.4.1 from 2010-06-29.

Automatic conversion script
Id: cif_fix_enum 1527 2010-12-29 10:47:43Z saulius 

The following automatic conversions were performed:

'_symmetry_cell_setting' value 'Monoclinic' changed to 'monoclinic'
according to /home/saulius/struct/CIF-dictionaries/cif_core.dic
dictionary named 'cif_core.dic' version 2.4.1 from 2010-06-29.

Automatic conversion script
Id: cif_fix_values 1715 2011-07-08 13:25:40Z adriana 
;
_cod_original_cell_volume 3748(2)
_cod_original_sg_symbol_H-M 'P 21/c'
_cod_database_code 2207107
_cod_database_fobs_code 2207107

loop_
_symmetry_equiv_pos_as_xyz
'x, y, z'
'-x, y+1/2, -z+1/2'
'-x, -y, -z'
'x, -y-1/2, z-1/2'

loop_
_atom_site_label
_atom_site_fract_x
_atom_site_fract_y
_atom_site_fract_z
_atom_site_U_iso_or_equiv
_atom_site_adp_type
_atom_site_calc_flag
_atom_site_refinement_flags
_atom_site_occupancy
_atom_site_type_symbol
Sn1 0.90635(2) 0.821378(13) 0.076812(12) 0.05398(8) Uani d . 1 Sn
Sn2 0.37213(2) 0.615230(12) 0.239067(12) 0.05391(8) Uani d . 1 Sn
O1 0.4894(2) 0.64622(13) 0.16928(12) 0.0628(6) Uani d . 1 O
O2 0.4987(3) 0.52617(14) 0.14825(14) 0.0802(8) Uani d . 1 O
S1 0.72236(9) 0.79699(6) -0.00654(5) 0.0678(3) Uani d . 1 S
C1 0.5258(3) 0.5902(2) 0.13545(19) 0.0587(9) Uani d . 1 C
C2 0.5984(3) 0.60973(17) 0.07861(17) 0.0517(8) Uani d . 1 C
C3 0.6292(3) 0.68334(17) 0.06666(17) 0.0512(8) Uani d . 1 C
H3 0.6086 0.7202 0.0959 0.061 Uiso calc R 1 H
C4 0.6901(3) 0.70231(19) 0.01163(17) 0.0549(8) Uani d . 1 C
C5 0.7204(4) 0.6458(2) -0.03095(19) 0.0742(11) Uani d . 1 C
H5 0.7619 0.6574 -0.0679 0.089 Uiso calc R 1 H
C6 0.6898(4) 0.5732(2) -0.0190(2) 0.0802(12) Uani d . 1 C
H6 0.7098 0.5361 -0.0482 0.096 Uiso calc R 1 H
C7 0.6300(3) 0.5549(2) 0.0357(2) 0.0664(10) Uani d . 1 C
H7 0.6107 0.5055 0.0438 0.080 Uiso calc R 1 H
C8 0.8651(3) 0.77874(19) 0.17022(17) 0.0543(8) Uani d . 1 C
C9 0.8213(4) 0.8261(2) 0.2156(2) 0.0826(12) Uani d . 1 C
H9 0.8099 0.8761 0.2048 0.099 Uiso calc R 1 H
C10 0.7936(5) 0.8013(3) 0.2770(2) 0.1108(18) Uani d . 1 C
H10 0.7642 0.8345 0.3071 0.133 Uiso calc R 1 H
C11 0.8094(5) 0.7285(4) 0.2934(3) 0.1062(17) Uani d . 1 C
H11 0.7910 0.7117 0.3347 0.127 Uiso calc R 1 H
C12 0.8521(4) 0.6800(3) 0.2491(3) 0.0912(14) Uani d . 1 C
H12 0.8622 0.6300 0.2601 0.109 Uiso calc R 1 H
C13 0.8806(3) 0.7048(2) 0.1877(2) 0.0700(10) Uani d . 1 C
H13 0.9105 0.6714 0.1579 0.084 Uiso calc R 1 H
C14 1.0713(3) 0.77163(18) 0.04122(17) 0.0562(8) Uani d . 1 C
C15 1.1938(4) 0.7820(2) 0.0741(2) 0.0700(10) Uani d . 1 C
H15 1.2040 0.8080 0.1142 0.084 Uiso calc R 1 H
C16 1.3023(4) 0.7546(2) 0.0488(3) 0.0893(13) Uani d . 1 C
H16 1.3845 0.7626 0.0715 0.107 Uiso calc R 1 H
C17 1.2885(5) 0.7161(3) -0.0090(3) 0.0963(14) Uani d . 1 C
H17 1.3617 0.6981 -0.0261 0.116 Uiso calc R 1 H
C18 1.1678(5) 0.7031(3) -0.0427(2) 0.0948(14) Uani d . 1 C
H18 1.1586 0.6757 -0.0820 0.114 Uiso calc R 1 H
C19 1.0598(4) 0.7317(2) -0.0173(2) 0.0772(11) Uani d . 1 C
H19 0.9779 0.7237 -0.0403 0.093 Uiso calc R 1 H
C20 0.9231(3) 0.93956(18) 0.08427(16) 0.0539(8) Uani d . 1 C
C21 0.8156(4) 0.9848(2) 0.08379(19) 0.0690(10) Uani d . 1 C
H21 0.7330 0.9639 0.0792 0.083 Uiso calc R 1 H
C22 0.8300(5) 1.0611(2) 0.0901(2) 0.0846(13) Uani d . 1 C
H22 0.7572 1.0914 0.0884 0.102 Uiso calc R 1 H
C23 0.9519(6) 1.0919(2) 0.0988(2) 0.0874(13) Uani d . 1 C
H23 0.9616 1.1430 0.1041 0.105 Uiso calc R 1 H
C24 1.0573(5) 1.0481(3) 0.0996(2) 0.0906(14) Uani d . 1 C
H24 1.1396 1.0693 0.1053 0.109 Uiso calc R 1 H
C25 1.0445(4) 0.9722(2) 0.0921(2) 0.0752(11) Uani d . 1 C
H25 1.1181 0.9427 0.0924 0.090 Uiso calc R 1 H
C26 0.3420(3) 0.72521(18) 0.27340(18) 0.0558(8) Uani d . 1 C
C27 0.2229(4) 0.7573(2) 0.2597(2) 0.0731(11) Uani d . 1 C
H27 0.1539 0.7294 0.2392 0.088 Uiso calc R 1 H
C28 0.2034(4) 0.8307(2) 0.2758(3) 0.0936(15) Uani d . 1 C
H28 0.1220 0.8520 0.2651 0.112 Uiso calc R 1 H
C29 0.3017(4) 0.8719(2) 0.3069(2) 0.0798(12) Uani d . 1 C
H29 0.2878 0.9214 0.3173 0.096 Uiso calc R 1 H
C30 0.4201(4) 0.8409(2) 0.3231(2) 0.0799(12) Uani d . 1 C
H30 0.4874 0.8688 0.3452 0.096 Uiso calc R 1 H
C31 0.4409(4) 0.7678(2) 0.3066(2) 0.0735(11) Uani d . 1 C
H31 0.5224 0.7467 0.3179 0.088 Uiso calc R 1 H
C32 0.4685(3) 0.54400(19) 0.31243(18) 0.0559(8) Uani d . 1 C
C33 0.5182(4) 0.5706(2) 0.3740(2) 0.0725(11) Uani d . 1 C
H33 0.5150 0.6213 0.3826 0.087 Uiso calc R 1 H
C34 0.5726(4) 0.5231(3) 0.4231(2) 0.0883(13) Uani d . 1 C
H34 0.6055 0.5421 0.4646 0.106 Uiso calc R 1 H
C35 0.5785(4) 0.4488(3) 0.4116(2) 0.0874(13) Uani d . 1 C
H35 0.6152 0.4171 0.4450 0.105 Uiso calc R 1 H
C36 0.5303(5) 0.4209(2) 0.3505(2) 0.0916(14) Uani d . 1 C
H36 0.5345 0.3702 0.3421 0.110 Uiso calc R 1 H
C37 0.4751(4) 0.4687(2) 0.3012(2) 0.0762(11) Uani d . 1 C
H37 0.4420 0.4496 0.2598 0.091 Uiso calc R 1 H
C38 0.2008(3) 0.56971(17) 0.18667(18) 0.0541(8) Uani d . 1 C
C39 0.1636(4) 0.5823(2) 0.12047(19) 0.0673(10) Uani d . 1 C
H39 0.2157 0.6116 0.0966 0.081 Uiso calc R 1 H
C40 0.0499(4) 0.5525(2) 0.0879(2) 0.0831(13) Uani d . 1 C
H40 0.0262 0.5621 0.0429 0.100 Uiso calc R 1 H
C41 -0.0256(5) 0.5099(3) 0.1215(3) 0.1100(19) Uani d . 1 C
H41 -0.0995 0.4878 0.0994 0.132 Uiso calc R 1 H
C42 0.0059(5) 0.4990(3) 0.1880(3) 0.136(2) Uani d . 1 C
H42 -0.0489 0.4713 0.2116 0.163 Uiso calc R 1 H
C43 0.1196(4) 0.5288(3) 0.2212(2) 0.1006(16) Uani d . 1 C
H43 0.1404 0.5211 0.2668 0.121 Uiso calc R 1 H

loop_
_atom_site_aniso_label
_atom_site_aniso_U_11
_atom_site_aniso_U_22
_atom_site_aniso_U_33
_atom_site_aniso_U_12
_atom_site_aniso_U_13
_atom_site_aniso_U_23
Sn1 0.05627(15) 0.05466(14) 0.05165(15) -0.00627(10) 0.00911(11) -0.00023(11)
Sn2 0.05288(14) 0.04839(14) 0.05929(16) -0.00380(10) 0.00206(11) -0.00020(11)
O1 0.0684(15) 0.0534(13) 0.0684(16) -0.0038(12) 0.0160(12) -0.0025(12)
O2 0.100(2) 0.0535(15) 0.089(2) -0.0082(14) 0.0182(16) 0.0051(14)
S1 0.0677(6) 0.0710(6) 0.0616(6) -0.0069(5) -0.0044(5) 0.0125(5)
C1 0.053(2) 0.052(2) 0.068(2) -0.0018(16) -0.0051(17) 0.0010(18)
C2 0.0431(17) 0.0510(19) 0.060(2) -0.0004(14) -0.0003(15) -0.0060(16)
C3 0.0425(17) 0.0514(19) 0.058(2) 0.0017(14) -0.0011(15) -0.0064(16)
C4 0.0463(18) 0.062(2) 0.054(2) -0.0049(15) -0.0052(15) -0.0048(17)
C5 0.076(3) 0.091(3) 0.056(2) -0.021(2) 0.0128(19) -0.019(2)
C6 0.082(3) 0.076(3) 0.084(3) -0.012(2) 0.017(2) -0.038(2)
C7 0.062(2) 0.052(2) 0.083(3) -0.0054(17) 0.003(2) -0.016(2)
C8 0.0470(18) 0.066(2) 0.049(2) -0.0015(16) 0.0042(15) 0.0032(17)
C9 0.100(3) 0.086(3) 0.066(3) 0.014(2) 0.026(2) 0.008(2)
C10 0.138(5) 0.133(5) 0.069(3) 0.042(4) 0.044(3) 0.019(3)
C11 0.095(4) 0.151(5) 0.079(3) 0.026(3) 0.034(3) 0.050(4)
C12 0.084(3) 0.098(3) 0.091(4) 0.009(3) 0.010(3) 0.040(3)
C13 0.062(2) 0.079(3) 0.069(3) 0.0069(19) 0.0061(19) 0.010(2)
C14 0.062(2) 0.052(2) 0.055(2) 0.0004(16) 0.0092(17) 0.0040(16)
C15 0.070(3) 0.063(2) 0.075(3) 0.0054(19) 0.000(2) -0.005(2)
C16 0.066(3) 0.081(3) 0.120(4) 0.011(2) 0.008(3) -0.004(3)
C17 0.084(3) 0.098(3) 0.111(4) 0.024(3) 0.030(3) 0.001(3)
C18 0.113(4) 0.102(3) 0.072(3) 0.021(3) 0.021(3) -0.020(3)
C19 0.076(3) 0.090(3) 0.066(3) 0.007(2) 0.008(2) -0.008(2)
C20 0.063(2) 0.0517(19) 0.048(2) -0.0083(16) 0.0106(16) -0.0022(15)
C21 0.069(2) 0.074(3) 0.063(2) -0.002(2) 0.0043(19) -0.005(2)
C22 0.105(4) 0.071(3) 0.075(3) 0.020(3) 0.003(2) -0.007(2)
C23 0.127(4) 0.059(2) 0.078(3) -0.011(3) 0.017(3) -0.002(2)
C24 0.093(3) 0.076(3) 0.105(4) -0.029(3) 0.023(3) -0.012(3)
C25 0.067(2) 0.066(2) 0.095(3) -0.0096(19) 0.020(2) -0.006(2)
C26 0.053(2) 0.0489(18) 0.065(2) -0.0018(15) 0.0069(17) -0.0017(16)
C27 0.055(2) 0.075(3) 0.086(3) 0.0001(19) -0.001(2) -0.019(2)
C28 0.072(3) 0.085(3) 0.121(4) 0.025(2) 0.000(3) -0.027(3)
C29 0.094(3) 0.059(2) 0.089(3) 0.004(2) 0.017(3) -0.012(2)
C30 0.083(3) 0.060(2) 0.094(3) -0.017(2) 0.003(2) -0.010(2)
C31 0.057(2) 0.058(2) 0.102(3) -0.0029(17) -0.004(2) 0.000(2)
C32 0.0526(19) 0.056(2) 0.058(2) -0.0025(16) 0.0040(16) 0.0024(17)
C33 0.075(3) 0.066(2) 0.074(3) -0.006(2) -0.004(2) 0.002(2)
C34 0.092(3) 0.099(3) 0.067(3) -0.005(3) -0.018(2) 0.008(3)
C35 0.090(3) 0.093(3) 0.076(3) 0.020(2) -0.003(2) 0.023(3)
C36 0.121(4) 0.065(3) 0.086(3) 0.021(3) 0.004(3) 0.008(2)
C37 0.095(3) 0.067(2) 0.064(3) 0.010(2) -0.002(2) 0.000(2)
C38 0.056(2) 0.0458(18) 0.058(2) -0.0069(15) -0.0028(16) 0.0024(16)
C39 0.078(3) 0.059(2) 0.065(3) -0.0098(19) 0.008(2) -0.0053(19)
C40 0.096(3) 0.078(3) 0.067(3) -0.001(2) -0.021(2) -0.010(2)
C41 0.096(4) 0.084(3) 0.136(5) -0.033(3) -0.044(3) 0.011(3)
C42 0.109(4) 0.128(5) 0.160(6) -0.070(4) -0.030(4) 0.059(4)
C43 0.103(3) 0.102(3) 0.088(3) -0.045(3) -0.024(3) 0.035(3)

loop_
_atom_type_symbol
_atom_type_description
_atom_type_scat_dispersion_real
_atom_type_scat_dispersion_imag
_atom_type_scat_source
C C 0.0033 0.0016 'International Tables Vol C Tables 4.2.6.8 and 6.1.1.4'
H H 0.0000 0.0000 'International Tables Vol C Tables 4.2.6.8 and 6.1.1.4'
S S 0.1246 0.1234 'International Tables Vol C Tables 4.2.6.8 and 6.1.1.4'
O O 0.0106 0.0060 'International Tables Vol C Tables 4.2.6.8 and 6.1.1.4'
Sn Sn -0.6537 1.4246 'International Tables Vol C Tables 4.2.6.8 and 6.1.1.4'

loop_
_geom_angle_atom_site_label_1
_geom_angle_atom_site_label_2
_geom_angle_atom_site_label_3
_geom_angle
_geom_angle_publ_flag
C8 Sn1 C14 113.79(13) yes
C8 Sn1 C20 108.63(13) yes
C14 Sn1 C20 112.32(13) yes
C8 Sn1 S1 108.91(9) yes
C14 Sn1 S1 106.66(10) yes
C20 Sn1 S1 106.19(9) yes
O1 Sn2 C32 112.13(12) yes
O1 Sn2 C38 107.09(12) yes
C32 Sn2 C38 114.37(13) yes
O1 Sn2 C26 95.39(12) yes
C32 Sn2 C26 114.17(14) yes
C38 Sn2 C26 111.94(13) yes
O1 Sn2 O2 49.93(8) ?
C32 Sn2 O2 84.00(11) ?
C38 Sn2 O2 83.46(11) ?
C26 Sn2 O2 145.31(11) ?
C1 O1 Sn2 112.7(2) ?
C1 O2 Sn2 75.1(2) ?
C4 S1 Sn1 100.44(11) ?
O2 C1 O1 122.1(4) ?
O2 C1 C2 122.5(3) ?
O1 C1 C2 115.4(3) ?
C7 C2 C3 119.7(3) ?
C7 C2 C1 119.8(3) ?
C3 C2 C1 120.4(3) ?
C4 C3 C2 120.7(3) ?
C4 C3 H3 119.7 ?
C2 C3 H3 119.7 ?
C3 C4 C5 118.3(3) ?
C3 C4 S1 121.0(3) ?
C5 C4 S1 120.6(3) ?
C6 C5 C4 120.8(4) ?
C6 C5 H5 119.6 ?
C4 C5 H5 119.6 ?
C7 C6 C5 120.5(4) ?
C7 C6 H6 119.8 ?
C5 C6 H6 119.8 ?
C6 C7 C2 120.0(4) ?
C6 C7 H7 120.0 ?
C2 C7 H7 120.0 ?
C9 C8 C13 117.8(4) ?
C9 C8 Sn1 119.2(3) ?
C13 C8 Sn1 123.0(3) ?
C8 C9 C10 121.4(4) ?
C8 C9 H9 119.3 ?
C10 C9 H9 119.3 ?
C11 C10 C9 120.0(5) ?
C11 C10 H10 120.0 ?
C9 C10 H10 120.0 ?
C10 C11 C12 119.9(4) ?
C10 C11 H11 120.1 ?
C12 C11 H11 120.1 ?
C11 C12 C13 120.2(4) ?
C11 C12 H12 119.9 ?
C13 C12 H12 119.9 ?
C8 C13 C12 120.6(4) ?
C8 C13 H13 119.7 ?
C12 C13 H13 119.7 ?
C15 C14 C19 117.7(4) ?
C15 C14 Sn1 120.9(3) ?
C19 C14 Sn1 121.2(3) ?
C14 C15 C16 121.3(4) ?
C14 C15 H15 119.3 ?
C16 C15 H15 119.3 ?
C17 C16 C15 119.8(4) ?
C17 C16 H16 120.1 ?
C15 C16 H16 120.1 ?
C16 C17 C18 120.8(4) ?
C16 C17 H17 119.6 ?
C18 C17 H17 119.6 ?
C17 C18 C19 118.9(4) ?
C17 C18 H18 120.5 ?
C19 C18 H18 120.5 ?
C14 C19 C18 121.4(4) ?
C14 C19 H19 119.3 ?
C18 C19 H19 119.3 ?
C21 C20 C25 118.4(3) ?
C21 C20 Sn1 121.8(3) ?
C25 C20 Sn1 119.7(3) ?
C20 C21 C22 120.3(4) ?
C20 C21 H21 119.8 ?
C22 C21 H21 119.8 ?
C23 C22 C21 120.0(4) ?
C23 C22 H22 120.0 ?
C21 C22 H22 120.0 ?
C24 C23 C22 120.0(4) ?
C24 C23 H23 120.0 ?
C22 C23 H23 120.0 ?
C23 C24 C25 120.7(4) ?
C23 C24 H24 119.7 ?
C25 C24 H24 119.7 ?
C24 C25 C20 120.5(4) ?
C24 C25 H25 119.7 ?
C20 C25 H25 119.7 ?
C27 C26 C31 117.7(3) ?
C27 C26 Sn2 119.5(3) ?
C31 C26 Sn2 122.7(3) ?
C26 C27 C28 120.9(4) ?
C26 C27 H27 119.6 ?
C28 C27 H27 119.6 ?
C29 C28 C27 120.6(4) ?
C29 C28 H28 119.7 ?
C27 C28 H28 119.7 ?
C28 C29 C30 119.8(4) ?
C28 C29 H29 120.1 ?
C30 C29 H29 120.1 ?
C29 C30 C31 119.9(4) ?
C29 C30 H30 120.0 ?
C31 C30 H30 120.0 ?
C30 C31 C26 121.0(4) ?
C30 C31 H31 119.5 ?
C26 C31 H31 119.5 ?
C33 C32 C37 118.2(3) ?
C33 C32 Sn2 121.1(3) ?
C37 C32 Sn2 120.6(3) ?
C32 C33 C34 120.8(4) ?
C32 C33 H33 119.6 ?
C34 C33 H33 119.6 ?
C35 C34 C33 120.6(4) ?
C35 C34 H34 119.7 ?
C33 C34 H34 119.7 ?
C34 C35 C36 119.8(4) ?
C34 C35 H35 120.1 ?
C36 C35 H35 120.1 ?
C35 C36 C37 119.6(4) ?
C35 C36 H36 120.2 ?
C37 C36 H36 120.2 ?
C32 C37 C36 121.1(4) ?
C32 C37 H37 119.5 ?
C36 C37 H37 119.5 ?
C39 C38 C43 118.0(3) ?
C39 C38 Sn2 123.0(3) ?
C43 C38 Sn2 118.9(3) ?
C38 C39 C40 121.6(4) ?
C38 C39 H39 119.2 ?
C40 C39 H39 119.2 ?
C41 C40 C39 119.9(4) ?
C41 C40 H40 120.1 ?
C39 C40 H40 120.1 ?
C40 C41 C42 119.9(4) ?
C40 C41 H41 120.0 ?
C42 C41 H41 120.0 ?
C41 C42 C43 120.7(5) ?
C41 C42 H42 119.7 ?
C43 C42 H42 119.7 ?
C38 C43 C42 119.9(5) ?
C38 C43 H43 120.0 ?
C42 C43 H43 120.0 ?

loop_
_geom_bond_atom_site_label_1
_geom_bond_atom_site_label_2
_geom_bond_distance
_geom_bond_publ_flag
Sn1 S1 2.4295(11) yes
Sn1 C8 2.128(3) yes
Sn1 C14 2.133(3) yes
Sn1 C20 2.138(3) yes
Sn2 O1 2.049(2) yes
Sn2 O2 2.871(3) ?
Sn2 C26 2.133(3) yes
Sn2 C32 2.118(3) yes
Sn2 C38 2.122(3) yes
O1 C1 1.299(4) ?
O2 C1 1.221(4) ?
S1 C4 1.783(4) ?
C1 C2 1.490(5) ?
C2 C7 1.380(5) ?
C2 C3 1.391(4) ?
C3 C4 1.387(5) ?
C3 H3 0.9300 ?
C4 C5 1.392(5) ?
C5 C6 1.373(6) ?
C5 H5 0.9300 ?
C6 C7 1.372(6) ?
C6 H6 0.9300 ?
C7 H7 0.9300 ?
C8 C9 1.369(5) ?
C8 C13 1.381(5) ?
C9 C10 1.382(6) ?
C9 H9 0.9300 ?
C10 C11 1.356(7) ?
C10 H10 0.9300 ?
C11 C12 1.362(7) ?
C11 H11 0.9300 ?
C12 C13 1.383(6) ?
C12 H12 0.9300 ?
C13 H13 0.9300 ?
C14 C15 1.375(5) ?
C14 C19 1.377(5) ?
C15 C16 1.383(5) ?
C15 H15 0.9300 ?
C16 C17 1.349(6) ?
C16 H16 0.9300 ?
C17 C18 1.373(6) ?
C17 H17 0.9300 ?
C18 C19 1.387(6) ?
C18 H18 0.9300 ?
C19 H19 0.9300 ?
C20 C21 1.380(5) ?
C20 C25 1.382(5) ?
C21 C22 1.385(5) ?
C21 H21 0.9300 ?
C22 C23 1.374(6) ?
C22 H22 0.9300 ?
C23 C24 1.348(6) ?
C23 H23 0.9300 ?
C24 C25 1.379(5) ?
C24 H24 0.9300 ?
C25 H25 0.9300 ?
C26 C27 1.363(5) ?
C26 C31 1.387(5) ?
C27 C28 1.381(5) ?
C27 H27 0.9300 ?
C28 C29 1.354(6) ?
C28 H28 0.9300 ?
C29 C30 1.355(6) ?
C29 H29 0.9300 ?
C30 C31 1.380(5) ?
C30 H30 0.9300 ?
C31 H31 0.9300 ?
C32 C33 1.374(5) ?
C32 C37 1.378(5) ?
C33 C34 1.379(5) ?
C33 H33 0.9300 ?
C34 C35 1.361(6) ?
C34 H34 0.9300 ?
C35 C36 1.370(6) ?
C35 H35 0.9300 ?
C36 C37 1.387(5) ?
C36 H36 0.9300 ?
C37 H37 0.9300 ?
C38 C39 1.366(5) ?
C38 C43 1.372(5) ?
C39 C40 1.389(5) ?
C39 H39 0.9300 ?
C40 C41 1.339(6) ?
C40 H40 0.9300 ?
C41 C42 1.358(7) ?
C41 H41 0.9300 ?
C42 C43 1.394(6) ?
C42 H42 0.9300 ?
C43 H43 0.9300 ?
